data_4115370
loop_
_publ_author_name
'Jingfang Qian-Cutrone'
'Stella Huang'
'Yue-Zhong Shu'
'Dolatrai Vyas'
'Craig Fairchild'
'Ana Menendez'
'Kimberly Krampitz'
'Richard Dalterio'
'Steven E Klohr'
'Qi Gao'

_publ_section_title
;
 Stephacidin A and B: Two Structurally Novel, Selective Inhibitors of the
 Testosterone-Dependent Prostate LNCaP Cells
;
_journal_name_full 'Journal of the American Chemical Society'
_journal_page_first 14556
_journal_page_last 14557
_journal_paper_doi 10.1021/ja028538n
_journal_volume 124
_journal_year 2002
_chemical_formula_moiety C52H54N6O8.CH3CN
_chemical_formula_sum 'C54 H57 N7 O8'
_chemical_formula_weight 923.09
_chemical_name_common 'stephacidin B '
_chemical_name_systematic
; 
 ? 
;
_space_group_IT_number 4
_symmetry_cell_setting monoclinic
_symmetry_space_group_name_Hall 'P 2yb'
_symmetry_space_group_name_H-M 'P 1 21 1'
_atom_sites_solution_hydrogens geom
_atom_sites_solution_primary direct
_atom_sites_solution_secondary difmap
_audit_creation_method SHELXL-97
_cell_angle_alpha 90.00(2)
_cell_angle_beta 97.61(2)
_cell_angle_gamma 90.000(10)
_cell_formula_units_Z 2
_cell_length_a 12.6893(10)
_cell_length_b 11.0908(10)
_cell_length_c 16.796(5)
_cell_measurement_reflns_used 25
_cell_measurement_temperature 293(2)
_cell_measurement_theta_max 42.33
_cell_measurement_theta_min 23.07
_cell_volume 2343.0(8)
_computing_cell_refinement 'Nonius Argus'
_computing_data_collection 'Nonius Argus'
_computing_data_reduction 'Nonius Maxus'
_computing_structure_refinement 'SHELXL-97 (Sheldrick, 1997)'
_computing_structure_solution 'SHELXS-97 (Sheldrick, 1990)'
_diffrn_ambient_temperature 293(2)
_diffrn_measured_fraction_theta_full 0.999
_diffrn_measured_fraction_theta_max 0.999
_diffrn_measurement_device_type 'Nonius CAD4 '
_diffrn_measurement_method theta/2theta
_diffrn_radiation_monochromator graphite
_diffrn_radiation_source 'fine-focus sealed tube'
_diffrn_radiation_type CuK\a
_diffrn_radiation_wavelength 1.54180
_diffrn_reflns_av_R_equivalents 0.0000
_diffrn_reflns_av_sigmaI/netI 0.0202
_diffrn_reflns_limit_h_max 12
_diffrn_reflns_limit_h_min 0
_diffrn_reflns_limit_k_max 11
_diffrn_reflns_limit_k_min 0
_diffrn_reflns_limit_l_max 16
_diffrn_reflns_limit_l_min -16
_diffrn_reflns_number 2571
_diffrn_reflns_theta_full 50.01
_diffrn_reflns_theta_max 50.01
_diffrn_reflns_theta_min 4.11
_exptl_absorpt_coefficient_mu 0.698
_exptl_absorpt_correction_T_max 1.00
_exptl_absorpt_correction_T_min 0.90
_exptl_crystal_colour colorless
_exptl_crystal_density_diffrn 1.263
_exptl_crystal_description plate
_exptl_crystal_F_000 944
_exptl_crystal_size_max 0.70
_exptl_crystal_size_mid 0.20
_exptl_crystal_size_min 0.10
_refine_diff_density_max 0.239
_refine_diff_density_min -0.236
_refine_diff_density_rms 0.045
_refine_ls_abs_structure_details 'Flack H D (1983), Acta Cryst. A39, 876-881'
_refine_ls_abs_structure_Flack 0.1(3)
_refine_ls_extinction_method none
_refine_ls_goodness_of_fit_ref 1.103
_refine_ls_hydrogen_treatment mixed
_refine_ls_matrix_type full
_refine_ls_number_parameters 622
_refine_ls_number_reflns 2571
_refine_ls_number_restraints 1
_refine_ls_restrained_S_all 1.103
_refine_ls_R_factor_all 0.0401
_refine_ls_R_factor_gt 0.0373
_refine_ls_shift/su_max 0.000
_refine_ls_shift/su_mean 0.000
_refine_ls_structure_factor_coef Fsqd
_refine_ls_weighting_details 'calc w=1/[\s^2^(Fo^2^)+(0.0755P)^2^+0.1834P] where P=(Fo^2^+2Fc^2^)/3'
_refine_ls_weighting_scheme calc
_refine_ls_wR_factor_gt 0.0918
_refine_ls_wR_factor_ref 0.0947
_reflns_number_gt 2443
_reflns_number_total 2571
_reflns_threshold_expression >2sigma(I)
_cod_data_source_file ja028538n-3_s3.cif
_cod_data_source_block stephacidinB
_cod_original_formula_sum 'C52 H54 N6 O8.C2H3N'
_cod_database_code 4115370

loop_
_symmetry_equiv_pos_as_xyz
'x, y, z'
'-x, y+1/2, -z'

loop_
_atom_site_label
_atom_site_type_symbol
_atom_site_fract_x
_atom_site_fract_y
_atom_site_fract_z
_atom_site_U_iso_or_equiv
_atom_site_adp_type
_atom_site_occupancy
_atom_site_symmetry_multiplicity
_atom_site_calc_flag
_atom_site_refinement_flags
C1' C -0.0558(3) 0.0553(4) 0.2989(2) 0.0280(10) Uani 1 1 d .
H1'A H -0.0433 0.0023 0.3459 0.034 Uiso 1 1 calc R
C2' C 0.0378(3) 0.1480(4) 0.3028(2) 0.0282(10) Uani 1 1 d .
C3' C 0.1343(3) 0.1219(4) 0.3642(2) 0.0296(11) Uani 1 1 d .
C4' C 0.1951(4) 0.0216(4) 0.3844(3) 0.0378(12) Uani 1 1 d .
H4'A H 0.1776 -0.0515 0.3589 0.045 Uiso 1 1 calc R
C5' C 0.2825(4) 0.0294(5) 0.4430(3) 0.0442(13) Uani 1 1 d .
H5'A H 0.3233 -0.0390 0.4567 0.053 Uiso 1 1 calc R
C6' C 0.3099(3) 0.1369(4) 0.4812(2) 0.0362(12) Uani 1 1 d .
O7' O 0.4003(2) 0.1390(3) 0.53575(19) 0.0514(9) Uani 1 1 d .
C8' C 0.4054(4) 0.2255(5) 0.6022(3) 0.0498(14) Uani 1 1 d .
C81' C 0.5221(4) 0.2336(7) 0.6338(3) 0.0716(18) Uani 1 1 d .
H81A H 0.5598 0.2686 0.5936 0.107 Uiso 1 1 calc R
H81B H 0.5493 0.1543 0.6469 0.107 Uiso 1 1 calc R
H81C H 0.5314 0.2832 0.6811 0.107 Uiso 1 1 calc R
C82' C 0.3419(5) 0.1741(7) 0.6645(3) 0.0709(18) Uani 1 1 d .
H82A H 0.2680 0.1714 0.6429 0.106 Uiso 1 1 calc R
H82B H 0.3509 0.2243 0.7115 0.106 Uiso 1 1 calc R
H82C H 0.3664 0.0941 0.6786 0.106 Uiso 1 1 calc R
C9' C 0.3595(4) 0.3426(5) 0.5709(3) 0.0569(15) Uani 1 1 d .
H9'A H 0.3840 0.4128 0.5974 0.068 Uiso 1 1 calc R
C10' C 0.2859(4) 0.3524(5) 0.5077(3) 0.0506(14) Uani 1 1 d .
H10A H 0.2574 0.4271 0.4914 0.061 Uiso 1 1 calc R
C11' C 0.2504(3) 0.2422(4) 0.4638(3) 0.0351(12) Uani 1 1 d .
C12' C 0.1637(3) 0.2291(4) 0.4051(2) 0.0308(11) Uani 1 1 d .
O13' O 0.0916(3) 0.4279(3) 0.4065(2) 0.0548(10) Uani 1 1 d .
N13' N 0.0840(3) 0.3183(4) 0.3793(2) 0.0363(10) Uani 1 1 d .
C14' C 0.0078(3) 0.2737(4) 0.3273(2) 0.0303(11) Uani 1 1 d .
C15' C -0.0958(3) 0.3375(4) 0.3006(3) 0.0363(11) Uani 1 1 d .
C151 C -0.1350(4) 0.3954(5) 0.3760(3) 0.0551(14) Uani 1 1 d .
H15A H -0.1434 0.3337 0.4147 0.083 Uiso 1 1 calc R
H15B H -0.2020 0.4347 0.3605 0.083 Uiso 1 1 calc R
H15C H -0.0838 0.4534 0.3991 0.083 Uiso 1 1 calc R
C152 C -0.0824(4) 0.4405(5) 0.2410(4) 0.0599(15) Uani 1 1 d .
H15D H -0.0597 0.4077 0.1932 0.090 Uiso 1 1 calc R
H15E H -0.0301 0.4965 0.2652 0.090 Uiso 1 1 calc R
H15F H -0.1491 0.4813 0.2274 0.090 Uiso 1 1 calc R
C16' C -0.1746(3) 0.2430(4) 0.2570(3) 0.0358(12) Uani 1 1 d .
H16A H -0.1563 0.2335 0.2025 0.043 Uiso 1 1 calc R
C17' C -0.2921(3) 0.2827(5) 0.2488(3) 0.0493(13) Uani 1 1 d .
H17A H -0.2969 0.3640 0.2692 0.059 Uiso 1 1 calc R
H17B H -0.3224 0.2822 0.1926 0.059 Uiso 1 1 calc R
C18' C -0.3542(3) 0.1958(5) 0.2964(3) 0.0420(12) Uani 1 1 d .
C19' C -0.4632(4) 0.2390(6) 0.3160(3) 0.0601(15) Uani 1 1 d .
H19A H -0.4914 0.3023 0.2794 0.072 Uiso 1 1 calc R
H19B H -0.5136 0.1728 0.3125 0.072 Uiso 1 1 calc R
C20' C -0.4413(4) 0.2857(7) 0.4007(4) 0.0746(19) Uani 1 1 d .
H20A H -0.5047 0.2806 0.4271 0.089 Uiso 1 1 calc R
H20B H -0.4182 0.3691 0.4010 0.089 Uiso 1 1 calc R
C21' C -0.3544(4) 0.2062(5) 0.4423(3) 0.0526(14) Uani 1 1 d .
H21A H -0.3105 0.2494 0.4846 0.063 Uiso 1 1 calc R
H21B H -0.3836 0.1349 0.4648 0.063 Uiso 1 1 calc R
N22' N -0.2943(3) 0.1748(4) 0.3765(2) 0.0390(10) Uani 1 1 d .
C23' C -0.1959(3) 0.1304(4) 0.3814(3) 0.0307(10) Uani 1 1 d .
O23' O -0.1369(2) 0.1082(3) 0.44285(18) 0.0454(8) Uani 1 1 d .
C24' C -0.1661(3) 0.1147(4) 0.2974(2) 0.0312(11) Uani 1 1 d .
N25' N -0.2504(3) 0.0414(4) 0.2525(2) 0.0382(10) Uani 1 1 d .
H25A H -0.2352 -0.0221 0.2269 0.046 Uiso 1 1 calc R
C26' C -0.3520(4) 0.0762(5) 0.2525(3) 0.0447(13) Uani 1 1 d .
O26' O -0.4297(3) 0.0218(4) 0.2196(2) 0.0674(11) Uani 1 1 d .
C1 C 0.0327(3) 0.0295(4) 0.1765(2) 0.0270(10) Uani 1 1 d .
C2 C 0.0668(3) 0.1517(4) 0.2131(2) 0.0271(10) Uani 1 1 d .
H2A H 0.0202 0.2122 0.1841 0.033 Uiso 1 1 calc R
C3 C 0.1773(3) 0.1811(4) 0.1985(2) 0.0265(10) Uani 1 1 d .
C4 C 0.2284(3) 0.2982(4) 0.2007(2) 0.0306(11) Uani 1 1 d .
C5 C 0.2046(3) 0.4131(4) 0.2263(3) 0.0356(12) Uani 1 1 d .
H5A H 0.1449 0.4247 0.2521 0.043 Uiso 1 1 calc R
C6 C 0.2685(4) 0.5101(4) 0.2139(3) 0.0415(12) Uani 1 1 d .
H6A H 0.2535 0.5859 0.2332 0.050 Uiso 1 1 calc R
C7 C 0.3557(3) 0.4943(4) 0.1724(3) 0.0354(12) Uani 1 1 d .
O8 O 0.4158(3) 0.5951(3) 0.16076(19) 0.0484(9) Uani 1 1 d .
C9 C 0.4669(4) 0.5965(5) 0.0872(3) 0.0464(13) Uani 1 1 d .
C91 C 0.5494(4) 0.6968(5) 0.1008(4) 0.0647(16) Uani 1 1 d .
H91A H 0.6008 0.6770 0.1461 0.097 Uiso 1 1 calc R
H91B H 0.5148 0.7712 0.1110 0.097 Uiso 1 1 calc R
H91C H 0.5844 0.7054 0.0538 0.097 Uiso 1 1 calc R
C92 C 0.3837(4) 0.6207(6) 0.0170(3) 0.0672(17) Uani 1 1 d .
H92A H 0.3344 0.5546 0.0104 0.101 Uiso 1 1 calc R
H92B H 0.4170 0.6294 -0.0308 0.101 Uiso 1 1 calc R
H92C H 0.3463 0.6935 0.0263 0.101 Uiso 1 1 calc R
C10 C 0.5176(4) 0.4773(5) 0.0780(3) 0.0483(13) Uani 1 1 d .
H10B H 0.5785 0.4737 0.0528 0.058 Uiso 1 1 calc R
C11 C 0.4790(4) 0.3758(5) 0.1044(3) 0.0422(12) Uani 1 1 d .
H11A H 0.5105 0.3020 0.0960 0.051 Uiso 1 1 calc R
C12 C 0.3865(3) 0.3825(4) 0.1468(3) 0.0330(11) Uani 1 1 d .
C13 C 0.3215(3) 0.2854(4) 0.1644(2) 0.0305(11) Uani 1 1 d .
O14 O 0.4091(2) 0.1158(3) 0.10894(19) 0.0452(9) Uani 1 1 d .
H14A H 0.4560 0.0886 0.1423 0.068 Uiso 1 1 calc R
N14 N 0.3301(3) 0.1639(3) 0.1472(2) 0.0325(9) Uani 1 1 d .
C15 C 0.2415(3) 0.1029(4) 0.1650(2) 0.0276(10) Uani 1 1 d .
C16 C 0.2220(3) -0.0293(4) 0.1425(3) 0.0302(11) Uani 1 1 d .
C161 C 0.2076(3) -0.0409(5) 0.0508(2) 0.0414(12) Uani 1 1 d .
H16B H 0.1487 0.0080 0.0282 0.062 Uiso 1 1 calc R
H16C H 0.1939 -0.1236 0.0361 0.062 Uiso 1 1 calc R
H16D H 0.2711 -0.0144 0.0308 0.062 Uiso 1 1 calc R
C162 C 0.3143(4) -0.1084(5) 0.1804(3) 0.0504(14) Uani 1 1 d .
H16E H 0.3216 -0.1007 0.2378 0.076 Uiso 1 1 calc R
H16F H 0.3789 -0.0829 0.1615 0.076 Uiso 1 1 calc R
H16G H 0.3002 -0.1910 0.1657 0.076 Uiso 1 1 calc R
C17 C 0.1234(3) -0.0664(4) 0.1811(3) 0.0281(10) Uani 1 1 d .
H17C H 0.1485 -0.0766 0.2384 0.034 Uiso 1 1 calc R
C18 C 0.0740(3) -0.1897(4) 0.1524(3) 0.0346(11) Uani 1 1 d .
H18A H 0.1043 -0.2176 0.1056 0.042 Uiso 1 1 calc R
H18B H 0.0887 -0.2495 0.1946 0.042 Uiso 1 1 calc R
C19 C -0.0458(3) -0.1721(4) 0.1316(2) 0.0294(10) Uani 1 1 d .
C20 C -0.1096(4) -0.2773(4) 0.0913(3) 0.0404(12) Uani 1 1 d .
H20C H -0.0634 -0.3335 0.0682 0.048 Uiso 1 1 calc R
H20D H -0.1467 -0.3201 0.1296 0.048 Uiso 1 1 calc R
C21 C -0.1876(4) -0.2193(5) 0.0263(3) 0.0572(15) Uani 1 1 d .
H21C H -0.2504 -0.1912 0.0480 0.069 Uiso 1 1 calc R
H21D H -0.2092 -0.2758 -0.0168 0.069 Uiso 1 1 calc R
C22 C -0.1266(4) -0.1140(5) -0.0034(3) 0.0476(13) Uani 1 1 d .
H22A H -0.0824 -0.1397 -0.0432 0.057 Uiso 1 1 calc R
H22B H -0.1742 -0.0507 -0.0260 0.057 Uiso 1 1 calc R
N23 N -0.0627(3) -0.0751(4) 0.0705(2) 0.0347(9) Uani 1 1 d .
C24 C -0.0255(3) 0.0357(5) 0.0915(2) 0.0313(11) Uani 1 1 d .
O24 O -0.0370(2) 0.1264(3) 0.04939(18) 0.0422(8) Uani 1 1 d .
N25 N -0.0459(3) -0.0162(3) 0.22669(19) 0.0311(9) Uani 1 1 d .
C26 C -0.0865(4) -0.1269(4) 0.2073(3) 0.0334(11) Uani 1 1 d .
O26 O -0.1467(2) -0.1816(3) 0.24641(19) 0.0429(8) Uani 1 1 d .
C01 C 0.0762(7) 0.7192(6) 0.3818(4) 0.076(2) Uani 1 1 d .
N02 N 0.1467(7) 0.7210(6) 0.3483(4) 0.104(2) Uani 1 1 d .
C03 C -0.0188(5) 0.7203(8) 0.4244(4) 0.091(2) Uani 1 1 d .
H03A H -0.0198 0.7935 0.4549 0.109 Uiso 1 1 calc R
H03B H -0.0164 0.6524 0.4601 0.109 Uiso 1 1 calc R
H03C H -0.0818 0.7158 0.3860 0.109 Uiso 1 1 calc R

loop_
_atom_site_aniso_label
_atom_site_aniso_U_11
_atom_site_aniso_U_22
_atom_site_aniso_U_33
_atom_site_aniso_U_23
_atom_site_aniso_U_13
_atom_site_aniso_U_12
C1' 0.033(2) 0.026(3) 0.025(2) -0.002(2) 0.0049(18) -0.002(2)
C2' 0.033(2) 0.019(2) 0.033(2) -0.002(2) 0.006(2) 0.000(2)
C3' 0.032(2) 0.030(3) 0.027(2) -0.001(2) 0.0048(19) 0.000(2)
C4' 0.047(3) 0.022(3) 0.042(3) -0.008(2) -0.002(2) 0.004(2)
C5' 0.049(3) 0.033(3) 0.046(3) -0.008(3) -0.008(2) 0.008(3)
C6' 0.038(3) 0.038(3) 0.030(2) -0.005(2) -0.005(2) 0.000(2)
O7' 0.0469(19) 0.052(2) 0.0509(19) -0.0173(18) -0.0101(16) 0.0044(17)
C8' 0.054(3) 0.054(4) 0.038(3) -0.015(3) -0.004(2) -0.008(3)
C81' 0.050(3) 0.093(5) 0.068(4) -0.020(4) -0.010(3) -0.014(3)
C82' 0.071(4) 0.081(5) 0.061(4) -0.007(3) 0.007(3) -0.002(4)
C9' 0.069(4) 0.045(4) 0.052(3) -0.021(3) -0.010(3) -0.011(3)
C10' 0.064(3) 0.033(3) 0.053(3) -0.015(3) 0.000(3) -0.005(3)
C11' 0.038(3) 0.033(3) 0.034(3) -0.008(2) 0.002(2) -0.006(2)
C12' 0.035(3) 0.024(3) 0.034(3) -0.002(2) 0.008(2) 0.000(2)
O13' 0.070(2) 0.021(2) 0.072(2) -0.0188(18) 0.0016(18) 0.0053(17)
N13' 0.044(2) 0.024(3) 0.041(2) -0.004(2) 0.0071(19) 0.0012(19)
C14' 0.038(3) 0.023(3) 0.030(2) -0.002(2) 0.007(2) -0.001(2)
C15' 0.039(3) 0.023(3) 0.048(3) 0.006(2) 0.009(2) 0.003(2)
C151 0.051(3) 0.034(3) 0.084(4) -0.012(3) 0.020(3) 0.010(3)
C152 0.051(3) 0.045(3) 0.083(4) 0.025(3) 0.010(3) 0.008(3)
C16' 0.037(3) 0.034(3) 0.036(3) 0.009(2) 0.003(2) 0.006(2)
C17' 0.037(3) 0.056(4) 0.054(3) 0.008(3) 0.002(2) 0.010(3)
C18' 0.034(3) 0.049(3) 0.044(3) -0.002(3) 0.009(2) 0.001(2)
C19' 0.037(3) 0.068(4) 0.076(4) -0.007(3) 0.011(3) 0.010(3)
C20' 0.060(3) 0.092(5) 0.077(4) 0.002(4) 0.027(3) 0.024(4)
C21' 0.052(3) 0.056(4) 0.054(3) -0.008(3) 0.021(3) 0.005(3)
N22' 0.037(2) 0.042(2) 0.040(2) -0.0014(19) 0.0097(17) 0.004(2)
C23' 0.036(3) 0.021(3) 0.035(3) -0.001(2) 0.004(2) -0.003(2)
O23' 0.0555(19) 0.045(2) 0.0363(18) 0.0016(16) 0.0071(17) 0.0089(17)
C24' 0.025(2) 0.035(3) 0.033(2) 0.002(2) 0.0024(19) -0.001(2)
N25' 0.030(2) 0.043(2) 0.041(2) -0.0144(19) 0.0033(16) -0.002(2)
C26' 0.033(3) 0.054(4) 0.047(3) -0.007(3) 0.002(2) -0.004(3)
O26' 0.0351(19) 0.069(3) 0.095(3) -0.028(2) -0.0013(18) -0.001(2)
C1 0.027(2) 0.026(3) 0.028(2) 0.002(2) 0.0055(18) 0.000(2)
C2 0.030(2) 0.017(2) 0.034(2) 0.0008(19) 0.0046(19) 0.0013(19)
C3 0.028(2) 0.023(3) 0.028(2) 0.0037(19) 0.0015(19) -0.002(2)
C4 0.028(2) 0.028(3) 0.037(2) 0.002(2) 0.0084(19) 0.002(2)
C5 0.036(3) 0.030(3) 0.045(3) 0.000(2) 0.017(2) 0.001(2)
C6 0.053(3) 0.022(3) 0.054(3) -0.004(2) 0.023(2) -0.007(3)
C7 0.040(3) 0.028(3) 0.041(3) 0.002(2) 0.015(2) -0.010(2)
O8 0.063(2) 0.031(2) 0.057(2) -0.0054(17) 0.0316(18) -0.0152(18)
C9 0.052(3) 0.034(3) 0.058(3) 0.002(3) 0.027(3) -0.005(3)
C91 0.070(4) 0.044(4) 0.088(4) 0.000(3) 0.038(3) -0.018(3)
C92 0.065(3) 0.063(4) 0.076(4) 0.015(3) 0.021(3) -0.002(3)
C10 0.044(3) 0.043(3) 0.063(3) -0.001(3) 0.026(2) -0.005(3)
C11 0.042(3) 0.031(3) 0.057(3) 0.000(2) 0.019(3) 0.000(2)
C12 0.035(3) 0.028(3) 0.037(2) -0.001(2) 0.008(2) -0.004(2)
C13 0.032(3) 0.025(3) 0.033(2) 0.004(2) 0.000(2) 0.003(2)
O14 0.0409(18) 0.038(2) 0.060(2) -0.0064(17) 0.0189(16) 0.0032(16)
N14 0.026(2) 0.025(2) 0.049(2) -0.0023(19) 0.0150(18) 0.0045(18)
C15 0.027(2) 0.019(3) 0.036(2) 0.004(2) 0.0010(19) -0.001(2)
C16 0.030(2) 0.021(3) 0.040(3) -0.002(2) 0.0064(19) 0.004(2)
C161 0.046(3) 0.035(3) 0.045(3) -0.005(2) 0.014(2) -0.005(2)
C162 0.038(3) 0.032(3) 0.080(4) 0.009(3) 0.006(3) 0.007(2)
C17 0.032(2) 0.021(2) 0.031(2) -0.0003(19) 0.0013(18) 0.005(2)
C18 0.037(3) 0.022(3) 0.045(3) -0.003(2) 0.004(2) -0.001(2)
C19 0.037(2) 0.019(3) 0.032(2) -0.001(2) 0.0044(19) -0.008(2)
C20 0.043(3) 0.034(3) 0.045(3) -0.010(2) 0.006(2) -0.009(2)
C21 0.053(3) 0.048(4) 0.065(3) -0.014(3) -0.012(3) -0.014(3)
C22 0.049(3) 0.046(3) 0.043(3) -0.007(3) -0.011(2) 0.000(3)
N23 0.039(2) 0.028(2) 0.035(2) -0.0050(19) -0.0024(17) -0.0038(19)
C24 0.031(2) 0.033(3) 0.031(2) -0.002(3) 0.008(2) 0.004(2)
O24 0.0491(19) 0.035(2) 0.0402(18) 0.0095(18) -0.0008(14) 0.0032(16)
N25 0.034(2) 0.028(2) 0.0326(19) -0.0030(18) 0.0088(16) -0.0031(18)
C26 0.034(2) 0.020(3) 0.045(3) -0.001(2) -0.001(2) -0.007(2)
O26 0.0441(18) 0.0342(19) 0.0534(19) -0.0003(17) 0.0179(16) -0.0143(17)
C01 0.131(6) 0.040(4) 0.053(4) -0.004(3) 0.003(4) -0.013(4)
N02 0.168(7) 0.061(4) 0.092(4) 0.002(4) 0.057(5) -0.003(4)
C03 0.093(5) 0.112(6) 0.065(4) 0.019(4) -0.005(4) -0.019(5)

loop_
_atom_type_symbol
_atom_type_description
_atom_type_scat_dispersion_real
_atom_type_scat_dispersion_imag
_atom_type_scat_source
C C 0.0181 0.0091 'International Tables Vol C Tables 4.2.6.8 and 6.1.1.4'
H H 0.0000 0.0000 'International Tables Vol C Tables 4.2.6.8 and 6.1.1.4'
O O 0.0492 0.0322 'International Tables Vol C Tables 4.2.6.8 and 6.1.1.4'
N N 0.0311 0.0180 'International Tables Vol C Tables 4.2.6.8 and 6.1.1.4'

loop_
_geom_angle_atom_site_label_1
_geom_angle_atom_site_label_2
_geom_angle_atom_site_label_3
_geom_angle
N25 C1' C24' 113.2(3)
N25 C1' C2' 104.0(3)
C24' C1' C2' 113.7(4)
C14' C2' C3' 101.5(3)
C14' C2' C1' 113.5(3)
C3' C2' C1' 116.2(3)
C14' C2' C2 109.2(3)
C3' C2' C2 112.3(3)
C1' C2' C2 104.2(3)
C4' C3' C12' 117.6(4)
C4' C3' C2' 134.3(4)
C12' C3' C2' 108.1(4)
C3' C4' C5' 119.8(4)
C6' C5' C4' 120.9(5)
O7' C6' C5' 117.6(4)
O7' C6' C11' 120.4(4)
C5' C6' C11' 122.0(4)
C6' O7' C8' 117.9(4)
O7' C8' C9' 109.1(4)
O7' C8' C81' 104.5(4)
C9' C8' C81' 113.1(5)
O7' C8' C82' 107.8(5)
C9' C8' C82' 110.6(5)
C81' C8' C82' 111.5(5)
C10' C9' C8' 123.8(5)
C9' C10' C11' 118.1(5)
C12' C11' C6' 114.6(4)
C12' C11' C10' 127.3(4)
C6' C11' C10' 118.0(4)
C11' C12' C3' 125.1(4)
C11' C12' N13' 127.1(4)
C3' C12' N13' 107.7(4)
O13' N13' C14' 127.0(4)
O13' N13' C12' 121.4(4)
C14' N13' C12' 111.6(4)
N13' C14' C15' 124.0(4)
N13' C14' C2' 109.7(4)
C15' C14' C2' 126.2(4)
C14' C15' C152 112.0(4)
C14' C15' C151 108.1(4)
C152 C15' C151 107.3(4)
C14' C15' C16' 107.7(4)
C152 C15' C16' 108.2(4)
C151 C15' C16' 113.8(4)
C17' C16' C15' 113.7(4)
C17' C16' C24' 107.8(4)
C15' C16' C24' 113.7(3)
C18' C17' C16' 109.3(4)
N22' C18' C26' 105.3(4)
N22' C18' C17' 109.7(4)
C26' C18' C17' 104.5(4)
N22' C18' C19' 102.9(4)
C26' C18' C19' 116.7(4)
C17' C18' C19' 117.0(4)
C20' C19' C18' 104.5(4)
C19' C20' C21' 105.6(5)
N22' C21' C20' 102.2(4)
C23' N22' C21' 128.1(4)
C23' N22' C18' 118.7(4)
C21' N22' C18' 113.2(4)
O23' C23' N22' 126.2(4)
O23' C23' C24' 124.4(4)
N22' C23' C24' 109.3(4)
N25' C24' C23' 106.7(3)
N25' C24' C1' 111.6(4)
C23' C24' C1' 111.7(3)
N25' C24' C16' 106.0(3)
C23' C24' C16' 106.6(3)
C1' C24' C16' 113.8(3)
C26' N25' C24' 118.2(4)
O26' C26' N25' 125.0(5)
O26' C26' C18' 125.7(4)
N25' C26' C18' 109.2(4)
N25 C1 C24 105.7(3)
N25 C1 C2 104.5(3)
C24 C1 C2 114.5(4)
N25 C1 C17 106.6(3)
C24 C1 C17 110.0(3)
C2 C1 C17 114.6(3)
C3 C2 C1 110.5(3)
C3 C2 C2' 120.0(3)
C1 C2 C2' 105.6(3)
C15 C3 C4 106.9(3)
C15 C3 C2 123.8(4)
C4 C3 C2 128.2(4)
C5 C4 C13 117.1(4)
C5 C4 C3 135.6(4)
C13 C4 C3 107.2(4)
C6 C5 C4 120.8(4)
C5 C6 C7 119.9(4)
O8 C7 C12 119.8(4)
O8 C7 C6 117.3(4)
C12 C7 C6 122.8(4)
C7 O8 C9 116.2(4)
O8 C9 C10 108.9(4)
O8 C9 C92 108.6(4)
C10 C9 C92 110.2(5)
O8 C9 C91 104.7(4)
C10 C9 C91 111.5(4)
C92 C9 C91 112.7(5)
C11 C10 C9 122.4(4)
C10 C11 C12 118.6(5)
C7 C12 C13 114.9(4)
C7 C12 C11 118.5(4)
C13 C12 C11 126.6(4)
N14 C13 C4 106.4(4)
N14 C13 C12 129.4(4)
C4 C13 C12 124.1(4)
O14 N14 C15 125.4(4)
O14 N14 C13 124.1(3)
C15 N14 C13 110.1(3)
C3 C15 N14 109.1(4)
C3 C15 C16 128.8(4)
N14 C15 C16 121.9(4)
C15 C16 C161 108.8(4)
C15 C16 C162 110.9(4)
C161 C16 C162 110.6(4)
C15 C16 C17 105.5(3)
C161 C16 C17 113.9(4)
C162 C16 C17 106.9(4)
C16 C17 C18 115.0(4)
C16 C17 C1 115.6(4)
C18 C17 C1 108.6(3)
C19 C18 C17 107.9(3)
N23 C19 C26 107.8(4)
N23 C19 C20 103.2(3)
C26 C19 C20 113.8(4)
N23 C19 C18 107.5(3)
C26 C19 C18 106.8(3)
C20 C19 C18 117.2(4)
C21 C20 C19 104.6(4)
C20 C21 C22 104.5(4)
N23 C22 C21 101.4(4)
C24 N23 C22 129.1(4)
C24 N23 C19 117.9(3)
C22 N23 C19 112.9(4)
O24 C24 N23 125.9(4)
O24 C24 C1 125.7(4)
N23 C24 C1 108.3(4)
C26 N25 C1' 128.0(4)
C26 N25 C1 116.0(4)
C1' N25 C1 115.1(3)
O26 C26 N25 124.2(4)
O26 C26 C19 126.0(4)
N25 C26 C19 109.8(4)
N02 C01 C03 178.0(8)

loop_
_geom_bond_atom_site_label_1
_geom_bond_atom_site_label_2
_geom_bond_distance
C1' N25 1.469(5)
C1' C24' 1.544(6)
C1' C2' 1.566(6)
C2' C14' 1.517(6)
C2' C3' 1.519(6)
C2' C2 1.599(6)
C3' C4' 1.371(6)
C3' C12' 1.399(6)
C4' C5' 1.385(6)
C5' C6' 1.377(7)
C6' O7' 1.370(5)
C6' C11' 1.400(7)
O7' C8' 1.466(6)
C8' C9' 1.490(8)
C8' C81' 1.507(7)
C8' C82' 1.515(8)
C9' C10' 1.324(7)
C10' C11' 1.467(7)
C11' C12' 1.385(6)
C12' N13' 1.439(6)
O13' N13' 1.298(5)
N13' C14' 1.311(6)
C14' C15' 1.508(6)
C15' C152 1.543(7)
C15' C151 1.559(7)
C15' C16' 1.562(7)
C16' C17' 1.543(6)
C16' C24' 1.574(6)
C17' C18' 1.535(7)
C18' N22' 1.472(6)
C18' C26' 1.520(8)
C18' C19' 1.540(7)
C19' C20' 1.504(8)
C20' C21' 1.510(8)
C21' N22' 1.466(6)
N22' C23' 1.335(6)
C23' O23' 1.217(5)
C23' C24' 1.517(6)
C24' N25' 1.469(6)
N25' C26' 1.346(6)
C26' O26' 1.224(6)
C1 N25 1.479(5)
C1 C24 1.520(6)
C1 C2 1.527(6)
C1 C17 1.562(6)
C2 C3 1.492(6)
C3 C15 1.361(6)
C3 C4 1.450(6)
C4 C5 1.391(7)
C4 C13 1.407(6)
C5 C6 1.379(6)
C6 C7 1.395(6)
C7 O8 1.382(5)
C7 C12 1.385(7)
O8 C9 1.469(6)
C9 C10 1.487(8)
C9 C92 1.500(8)
C9 C91 1.523(8)
C10 C11 1.328(7)
C11 C12 1.453(6)
C12 C13 1.411(6)
C13 N14 1.385(6)
O14 N14 1.368(4)
N14 C15 1.378(6)
C15 C16 1.526(7)
C16 C161 1.532(6)
C16 C162 1.532(6)
C16 C17 1.539(6)
C17 C18 1.554(6)
C18 C19 1.527(6)
C19 N23 1.482(6)
C19 C26 1.520(6)
C19 C20 1.527(6)
C20 C21 1.517(7)
C21 C22 1.521(7)
C22 N23 1.456(6)
N23 C24 1.346(6)
C24 O24 1.227(5)
N25 C26 1.355(6)
C26 O26 1.230(5)
C01 N02 1.118(9)
C01 C03 1.481(12)
